data_7151343
loop_
_publ_author_name
'Garc\'ia, Marcos D'
'Wilson, A. James'
'Emmerson, Daniel P. G.'
'Jenkins, Paul R.'
'Mahale, Sachin'
'Chaudhuri, Bhabatosh'

_publ_section_title
;
 Synthesis, crystal structure and biological activity of beta-carboline
 based selective CDK4-cyclin D1 inhibitors.
;
_journal_issue 24
_journal_name_full 'Organic &amp; biomolecular chemistry'
_journal_page_first 4478
_journal_page_last 4484
_journal_paper_doi 10.1039/b613861f
_journal_volume 4
_journal_year 2006
_chemical_formula_sum 'C18 H13 F N2 O'
_chemical_formula_weight 292.30
_chemical_name_systematic
;
?
;
_space_group_IT_number 14
_symmetry_cell_setting monoclinic
_symmetry_space_group_name_Hall '-P 2yn'
_symmetry_space_group_name_H-M 'P 1 21/n 1'
_atom_sites_solution_hydrogens geom
_atom_sites_solution_primary direct
_atom_sites_solution_secondary difmap
_audit_creation_method SHELXL-97
_cell_angle_alpha 90.00
_cell_angle_beta 99.710(4)
_cell_angle_gamma 90.00
_cell_formula_units_Z 4
_cell_length_a 11.686(3)
_cell_length_b 7.3469(16)
_cell_length_c 16.098(4)
_cell_measurement_reflns_used 608
_cell_measurement_temperature 150(2)
_cell_measurement_theta_max 24.306
_cell_measurement_theta_min 2.354
_cell_volume 1362.3(6)
_computing_cell_refinement 'Bruker SMART'
_computing_data_collection 'Bruker SMART'
_computing_data_reduction 'Bruker SHELXTL'
_computing_molecular_graphics 'Bruker SHELXTL'
_computing_publication_material 'Bruker SHELXTL'
_computing_structure_refinement 'SHELXL-97 (Sheldrick, 1997)'
_computing_structure_solution 'SHELXS-97 (Sheldrick, 1990)'
_diffrn_ambient_temperature 150(2)
_diffrn_measured_fraction_theta_full 1.000
_diffrn_measured_fraction_theta_max 1.000
_diffrn_measurement_device_type 'CCD area detector'
_diffrn_measurement_method 'phi and omega scans'
_diffrn_radiation_monochromator graphite
_diffrn_radiation_source 'fine-focus sealed tube'
_diffrn_radiation_type MoK\a
_diffrn_radiation_wavelength 0.71073
_diffrn_reflns_av_R_equivalents 0.0667
_diffrn_reflns_av_sigmaI/netI 0.0665
_diffrn_reflns_limit_h_max 13
_diffrn_reflns_limit_h_min -13
_diffrn_reflns_limit_k_max 8
_diffrn_reflns_limit_k_min -8
_diffrn_reflns_limit_l_max 19
_diffrn_reflns_limit_l_min -18
_diffrn_reflns_number 9489
_diffrn_reflns_theta_full 24.98
_diffrn_reflns_theta_max 24.98
_diffrn_reflns_theta_min 2.00
_exptl_absorpt_coefficient_mu 0.099
_exptl_absorpt_correction_type none
_exptl_crystal_colour yellow
_exptl_crystal_density_diffrn 1.425
_exptl_crystal_density_method 'not measured'
_exptl_crystal_description block
_exptl_crystal_F_000 608
_exptl_crystal_size_max 0.17
_exptl_crystal_size_mid 0.15
_exptl_crystal_size_min 0.08
_refine_diff_density_max 0.185
_refine_diff_density_min -0.205
_refine_diff_density_rms 0.041
_refine_ls_extinction_method none
_refine_ls_goodness_of_fit_ref 0.937
_refine_ls_hydrogen_treatment constr
_refine_ls_matrix_type full
_refine_ls_number_parameters 200
_refine_ls_number_reflns 2402
_refine_ls_number_restraints 0
_refine_ls_restrained_S_all 0.937
_refine_ls_R_factor_all 0.0689
_refine_ls_R_factor_gt 0.0450
_refine_ls_shift/su_max 0.000
_refine_ls_shift/su_mean 0.000
_refine_ls_structure_factor_coef Fsqd
_refine_ls_weighting_details 'calc w=1/[\s^2^(Fo^2^)+(0.0298P)^2^+0.0000P] where P=(Fo^2^+2Fc^2^)/3'
_refine_ls_weighting_scheme calc
_refine_ls_wR_factor_gt 0.0826
_refine_ls_wR_factor_ref 0.0896
_reflns_number_gt 1730
_reflns_number_total 2402
_reflns_threshold_expression >2sigma(I)
_cod_data_source_file b613861f.txt
_cod_data_source_block 06005
_cod_depositor_comments
;
The following automatic conversions were performed:
'_symmetry_cell_setting' value 'Monoclinic' changed to 'monoclinic'
according to '/home/saulius/struct/CIF-dictionaries/cif_core.dic'
dictionary named 'cif_core.dic' version 2.4.1 from 2010-06-29.

Automatic conversion script
Id: cif_fix_enum 1527 2010-12-29 10:47:43Z saulius 

The following automatic conversions were performed:

'_refine_ls_hydrogen_treatment' value 'constrained' was replaced with
the value 'constr' as specified in the replacement file
'src/cod-tools/trunk/data/replacement-values/replacement_values.lst'.

Automatic conversion script
Id: cif_fix_values 5376 2017-05-30 11:51:03Z andrius 
;
_cod_original_cell_volume 1362.3(5)
_cod_original_sg_symbol_H-M P2(1)/n
_cod_database_code 7151343

loop_
_symmetry_equiv_pos_as_xyz
'x, y, z'
'-x+1/2, y+1/2, -z+1/2'
'-x, -y, -z'
'x-1/2, -y-1/2, z-1/2'

loop_
_atom_site_label
_atom_site_type_symbol
_atom_site_fract_x
_atom_site_fract_y
_atom_site_fract_z
_atom_site_U_iso_or_equiv
_atom_site_adp_type
_atom_site_occupancy
_atom_site_symmetry_multiplicity
_atom_site_calc_flag
_atom_site_refinement_flags
_atom_site_disorder_assembly
_atom_site_disorder_group
F1 F 0.24756(10) 0.49568(15) 1.08811(7) 0.0369(3) Uani 1 1 d . . .
O1 O -0.04493(12) 0.2754(2) 0.98358(9) 0.0389(4) Uani 1 1 d . . .
N1 N 0.23614(14) 0.1178(2) 1.02732(10) 0.0293(4) Uani 1 1 d . . .
N2 N 0.03221(14) 0.2032(2) 0.82894(10) 0.0264(4) Uani 1 1 d . . .
H2 H -0.0343 0.2349 0.8445 0.061(8) Uiso 1 1 d R . .
C1 C 0.14681(17) 0.1830(3) 0.97882(12) 0.0244(5) Uani 1 1 d . . .
C2 C 0.31569(18) 0.0072(3) 0.98688(12) 0.0353(6) Uani 1 1 d . . .
H2A H 0.2872 -0.1199 0.9840 0.042 Uiso 1 1 calc R . .
H2B H 0.3926 0.0080 1.0237 0.042 Uiso 1 1 calc R . .
C3 C 0.33221(17) 0.0639(3) 0.89948(12) 0.0283(5) Uani 1 1 d . . .
H3A H 0.3820 0.1736 0.9028 0.034 Uiso 1 1 calc R . .
H3B H 0.3709 -0.0350 0.8729 0.034 Uiso 1 1 calc R . .
C4 C 0.21696(16) 0.1035(2) 0.84802(12) 0.0235(5) Uani 1 1 d . . .
C5 C 0.17350(16) 0.1039(2) 0.76000(12) 0.0230(5) Uani 1 1 d . . .
C6 C 0.21996(18) 0.0558(3) 0.68796(12) 0.0265(5) Uani 1 1 d . . .
H6 H 0.2983 0.0165 0.6929 0.032 Uiso 1 1 calc R . .
C7 C 0.15058(18) 0.0664(3) 0.61041(13) 0.0313(5) Uani 1 1 d . . .
H7 H 0.1810 0.0330 0.5615 0.038 Uiso 1 1 calc R . .
C8 C 0.03483(18) 0.1262(3) 0.60237(13) 0.0306(5) Uani 1 1 d . . .
H8 H -0.0115 0.1318 0.5480 0.037 Uiso 1 1 calc R . .
C9 C -0.01266(17) 0.1767(3) 0.67136(12) 0.0276(5) Uani 1 1 d . . .
H9 H -0.0907 0.2180 0.6655 0.033 Uiso 1 1 calc R . .
C10 C 0.05724(16) 0.1652(3) 0.75005(12) 0.0233(5) Uani 1 1 d . . .
C11 C 0.12958(16) 0.1631(3) 0.88793(12) 0.0237(5) Uani 1 1 d . . .
C12 C 0.05474(18) 0.2681(3) 1.02105(13) 0.0270(5) Uani 1 1 d . . .
C13 C 0.08514(16) 0.3235(3) 1.11094(12) 0.0246(5) Uani 1 1 d . . .
C14 C 0.18098(17) 0.4291(3) 1.14249(13) 0.0273(5) Uani 1 1 d . . .
C15 C 0.20943(18) 0.4737(3) 1.22600(13) 0.0329(5) Uani 1 1 d . . .
H15 H 0.2756 0.5467 1.2456 0.039 Uiso 1 1 calc R . .
C16 C 0.13998(19) 0.4106(3) 1.28113(13) 0.0383(6) Uani 1 1 d . . .
H16 H 0.1596 0.4379 1.3395 0.046 Uiso 1 1 calc R . .
C17 C 0.0421(2) 0.3078(3) 1.25230(13) 0.0368(6) Uani 1 1 d . . .
H17 H -0.0057 0.2656 1.2905 0.044 Uiso 1 1 calc R . .
C18 C 0.01448(18) 0.2669(3) 1.16714(13) 0.0288(5) Uani 1 1 d . . .
H18 H -0.0538 0.1991 1.1470 0.035 Uiso 1 1 calc R . .

loop_
_atom_site_aniso_label
_atom_site_aniso_U_11
_atom_site_aniso_U_22
_atom_site_aniso_U_33
_atom_site_aniso_U_23
_atom_site_aniso_U_13
_atom_site_aniso_U_12
F1 0.0331(7) 0.0407(7) 0.0388(7) 0.0053(6) 0.0111(6) -0.0032(6)
O1 0.0250(9) 0.0596(11) 0.0309(9) -0.0063(8) 0.0016(7) 0.0058(8)
N1 0.0291(10) 0.0319(10) 0.0265(10) -0.0018(8) 0.0033(8) 0.0065(8)
N2 0.0228(10) 0.0328(10) 0.0236(10) -0.0032(8) 0.0038(8) 0.0016(8)
C1 0.0244(11) 0.0245(11) 0.0249(11) -0.0004(9) 0.0060(9) 0.0003(9)
C2 0.0321(13) 0.0451(14) 0.0287(13) -0.0013(11) 0.0051(10) 0.0125(11)
C3 0.0313(12) 0.0283(12) 0.0261(12) -0.0009(9) 0.0069(10) 0.0048(10)
C4 0.0258(11) 0.0194(11) 0.0254(12) 0.0005(9) 0.0046(9) 0.0004(9)
C5 0.0301(12) 0.0176(11) 0.0218(11) -0.0013(9) 0.0060(9) -0.0023(9)
C6 0.0296(12) 0.0221(11) 0.0286(12) -0.0009(9) 0.0075(10) -0.0001(9)
C7 0.0430(14) 0.0274(12) 0.0250(12) -0.0037(10) 0.0102(10) -0.0017(11)
C8 0.0400(13) 0.0272(12) 0.0224(12) -0.0036(9) -0.0016(10) -0.0038(10)
C9 0.0284(12) 0.0238(11) 0.0293(12) -0.0006(10) 0.0015(10) -0.0014(9)
C10 0.0273(12) 0.0211(11) 0.0217(11) -0.0024(9) 0.0045(9) -0.0037(9)
C11 0.0239(11) 0.0235(11) 0.0230(11) -0.0003(9) 0.0018(9) -0.0004(9)
C12 0.0280(13) 0.0259(12) 0.0274(12) 0.0018(9) 0.0053(10) 0.0003(10)
C13 0.0255(12) 0.0243(11) 0.0245(11) -0.0002(9) 0.0053(9) 0.0051(9)
C14 0.0270(12) 0.0280(12) 0.0291(12) 0.0024(10) 0.0110(10) 0.0036(9)
C15 0.0343(13) 0.0293(13) 0.0330(13) -0.0077(10) -0.0006(11) 0.0015(10)
C16 0.0518(16) 0.0390(14) 0.0241(13) -0.0084(11) 0.0063(11) 0.0096(12)
C17 0.0453(15) 0.0364(13) 0.0327(14) -0.0007(11) 0.0187(11) 0.0072(11)
C18 0.0285(12) 0.0273(12) 0.0320(13) -0.0013(10) 0.0090(10) 0.0031(9)

loop_
_atom_type_symbol
_atom_type_description
_atom_type_scat_dispersion_real
_atom_type_scat_dispersion_imag
_atom_type_scat_source
C C 0.0033 0.0016 'International Tables Vol C Tables 4.2.6.8 and 6.1.1.4'
H H 0.0000 0.0000 'International Tables Vol C Tables 4.2.6.8 and 6.1.1.4'
N N 0.0061 0.0033 'International Tables Vol C Tables 4.2.6.8 and 6.1.1.4'
O O 0.0106 0.0060 'International Tables Vol C Tables 4.2.6.8 and 6.1.1.4'
F F 0.0171 0.0103 'International Tables Vol C Tables 4.2.6.8 and 6.1.1.4'

loop_
_geom_angle_atom_site_label_1
_geom_angle_atom_site_label_2
_geom_angle_atom_site_label_3
_geom_angle
_geom_angle_site_symmetry_1
_geom_angle_site_symmetry_3
_geom_angle_publ_flag
C1 N1 C2 116.55(17) . . ?
C10 N2 C11 108.13(16) . . ?
C10 N2 H2 130.2 . . ?
C11 N2 H2 121.3 . . ?
N1 C1 C11 122.37(18) . . ?
N1 C1 C12 116.76(17) . . ?
C11 C1 C12 120.68(18) . . ?
N1 C2 C3 116.81(17) . . ?
N1 C2 H2A 108.1 . . ?
C3 C2 H2A 108.1 . . ?
N1 C2 H2B 108.1 . . ?
C3 C2 H2B 108.1 . . ?
H2A C2 H2B 107.3 . . ?
C4 C3 C2 109.08(16) . . ?
C4 C3 H3A 109.9 . . ?
C2 C3 H3A 109.9 . . ?
C4 C3 H3B 109.9 . . ?
C2 C3 H3B 109.9 . . ?
H3A C3 H3B 108.3 . . ?
C11 C4 C5 107.34(17) . . ?
C11 C4 C3 118.64(17) . . ?
C5 C4 C3 133.91(18) . . ?
C6 C5 C10 118.93(17) . . ?
C6 C5 C4 134.31(19) . . ?
C10 C5 C4 106.75(17) . . ?
C7 C6 C5 119.03(19) . . ?
C7 C6 H6 120.5 . . ?
C5 C6 H6 120.5 . . ?
C6 C7 C8 120.87(19) . . ?
C6 C7 H7 119.6 . . ?
C8 C7 H7 119.6 . . ?
C9 C8 C7 121.54(19) . . ?
C9 C8 H8 119.2 . . ?
C7 C8 H8 119.2 . . ?
C8 C9 C10 117.73(19) . . ?
C8 C9 H9 121.1 . . ?
C10 C9 H9 121.1 . . ?
N2 C10 C9 130.10(18) . . ?
N2 C10 C5 108.00(16) . . ?
C9 C10 C5 121.89(18) . . ?
C4 C11 N2 109.77(17) . . ?
C4 C11 C1 121.25(18) . . ?
N2 C11 C1 128.94(17) . . ?
O1 C12 C13 121.39(18) . . ?
O1 C12 C1 119.44(18) . . ?
C13 C12 C1 118.84(18) . . ?
C14 C13 C18 117.51(18) . . ?
C14 C13 C12 123.71(18) . . ?
C18 C13 C12 118.78(19) . . ?
F1 C14 C15 118.46(19) . . ?
F1 C14 C13 118.76(18) . . ?
C15 C14 C13 122.75(19) . . ?
C14 C15 C16 118.6(2) . . ?
C14 C15 H15 120.7 . . ?
C16 C15 H15 120.7 . . ?
C15 C16 C17 120.7(2) . . ?
C15 C16 H16 119.7 . . ?
C17 C16 H16 119.7 . . ?
C16 C17 C18 119.4(2) . . ?
C16 C17 H17 120.3 . . ?
C18 C17 H17 120.3 . . ?
C17 C18 C13 120.9(2) . . ?
C17 C18 H18 119.5 . . ?
C13 C18 H18 119.5 . . ?

loop_
_geom_bond_atom_site_label_1
_geom_bond_atom_site_label_2
_geom_bond_distance
_geom_bond_site_symmetry_2
_geom_bond_publ_flag
F1 C14 1.357(2) . ?
O1 C12 1.219(2) . ?
N1 C1 1.286(2) . ?
N1 C2 1.467(2) . ?
N2 C10 1.379(2) . ?
N2 C11 1.385(2) . ?
N2 H2 0.8867 . ?
C1 C11 1.450(3) . ?
C1 C12 1.503(3) . ?
C2 C3 1.510(2) . ?
C2 H2A 0.9900 . ?
C2 H2B 0.9900 . ?
C3 C4 1.486(3) . ?
C3 H3A 0.9900 . ?
C3 H3B 0.9900 . ?
C4 C11 1.367(2) . ?
C4 C5 1.422(3) . ?
C5 C6 1.406(2) . ?
C5 C10 1.415(3) . ?
C6 C7 1.371(3) . ?
C6 H6 0.9500 . ?
C7 C8 1.407(3) . ?
C7 H7 0.9500 . ?
C8 C9 1.374(3) . ?
C8 H8 0.9500 . ?
C9 C10 1.389(3) . ?
C9 H9 0.9500 . ?
C12 C13 1.487(3) . ?
C13 C14 1.386(3) . ?
C13 C18 1.388(3) . ?
C14 C15 1.369(3) . ?
C15 C16 1.380(3) . ?
C15 H15 0.9500 . ?
C16 C17 1.383(3) . ?
C16 H16 0.9500 . ?
C17 C18 1.387(3) . ?
C17 H17 0.9500 . ?
C18 H18 0.9500 . ?

loop_
_geom_hbond_atom_site_label_D
_geom_hbond_atom_site_label_H
_geom_hbond_atom_site_label_A
_geom_hbond_distance_DH
_geom_hbond_distance_HA
_geom_hbond_distance_DA
_geom_hbond_angle_DHA
_geom_hbond_site_symmetry_A
N2 H2 O1 0.89 2.28 2.837(2) 120.5 .

loop_
_geom_torsion_atom_site_label_1
_geom_torsion_atom_site_label_2
_geom_torsion_atom_site_label_3
_geom_torsion_atom_site_label_4
_geom_torsion
_geom_torsion_site_symmetry_1
_geom_torsion_site_symmetry_2
_geom_torsion_site_symmetry_3
_geom_torsion_site_symmetry_4
_geom_torsion_publ_flag
C2 N1 C1 C11 -5.3(3) . . . . ?
C2 N1 C1 C12 169.66(17) . . . . ?
C1 N1 C2 C3 35.3(3) . . . . ?
N1 C2 C3 C4 -45.5(2) . . . . ?
C2 C3 C4 C11 28.5(2) . . . . ?
C2 C3 C4 C5 -155.9(2) . . . . ?
C11 C4 C5 C6 -179.0(2) . . . . ?
C3 C4 C5 C6 5.0(4) . . . . ?
C11 C4 C5 C10 -0.3(2) . . . . ?
C3 C4 C5 C10 -176.2(2) . . . . ?
C10 C5 C6 C7 -1.3(3) . . . . ?
C4 C5 C6 C7 177.4(2) . . . . ?
C5 C6 C7 C8 0.7(3) . . . . ?
C6 C7 C8 C9 0.3(3) . . . . ?
C7 C8 C9 C10 -0.6(3) . . . . ?
C11 N2 C10 C9 177.5(2) . . . . ?
C11 N2 C10 C5 -1.2(2) . . . . ?
C8 C9 C10 N2 -178.69(19) . . . . ?
C8 C9 C10 C5 -0.1(3) . . . . ?
C6 C5 C10 N2 179.88(17) . . . . ?
C4 C5 C10 N2 0.9(2) . . . . ?
C6 C5 C10 C9 1.0(3) . . . . ?
C4 C5 C10 C9 -177.98(18) . . . . ?
C5 C4 C11 N2 -0.5(2) . . . . ?
C3 C4 C11 N2 176.20(16) . . . . ?
C5 C4 C11 C1 -178.45(17) . . . . ?
C3 C4 C11 C1 -1.8(3) . . . . ?
C10 N2 C11 C4 1.1(2) . . . . ?
C10 N2 C11 C1 178.84(19) . . . . ?
N1 C1 C11 C4 -12.1(3) . . . . ?
C12 C1 C11 C4 173.15(18) . . . . ?
N1 C1 C11 N2 170.36(19) . . . . ?
C12 C1 C11 N2 -4.4(3) . . . . ?
N1 C1 C12 O1 -155.07(19) . . . . ?
C11 C1 C12 O1 19.9(3) . . . . ?
N1 C1 C12 C13 18.4(3) . . . . ?
C11 C1 C12 C13 -166.55(18) . . . . ?
O1 C12 C13 C14 -136.3(2) . . . . ?
C1 C12 C13 C14 50.4(3) . . . . ?
O1 C12 C13 C18 43.9(3) . . . . ?
C1 C12 C13 C18 -129.5(2) . . . . ?
C18 C13 C14 F1 -176.03(16) . . . . ?
C12 C13 C14 F1 4.1(3) . . . . ?
C18 C13 C14 C15 2.0(3) . . . . ?
C12 C13 C14 C15 -177.87(19) . . . . ?
F1 C14 C15 C16 178.18(17) . . . . ?
C13 C14 C15 C16 0.2(3) . . . . ?
C14 C15 C16 C17 -1.5(3) . . . . ?
C15 C16 C17 C18 0.6(3) . . . . ?
C16 C17 C18 C13 1.7(3) . . . . ?
C14 C13 C18 C17 -2.9(3) . . . . ?
C12 C13 C18 C17 176.97(18) . . . . ?

loop_
_cod_related_entry_id
_cod_related_entry_database
_cod_related_entry_code
1 ChemSpider 17285909
